data_4031910
loop_
_publ_author_name
'Wei, Jun'
'Jiang, Jingxing'
'Xiao, Xinsheng'
'Lin, Dongen'
'Deng, Yuanfu'
'Ke, Zhuofeng'
'Jiang, Huanfeng'
'Zeng, Wei'

_publ_section_title
;
 Copper-Catalyzed Regioselective C-H Sulfonylation of 8-Aminoquinolines.
;
_journal_issue 3
_journal_name_full 'The Journal of organic chemistry'
_journal_page_first 946
_journal_page_last 955
_journal_paper_doi 10.1021/acs.joc.5b02509
_journal_volume 81
_journal_year 2016
_chemical_formula_sum 'C18 H16 N2 O3 S'
_chemical_formula_weight 340.39
_chemical_name_systematic
; 
 ? 
;
_space_group_IT_number 33
_symmetry_cell_setting orthorhombic
_symmetry_space_group_name_Hall 'P 2c -2n'
_symmetry_space_group_name_H-M 'P n a 21'
_atom_sites_solution_hydrogens geom
_atom_sites_solution_primary direct
_atom_sites_solution_secondary difmap
_audit_creation_method SHELXL-97
_cell_angle_alpha 90.00
_cell_angle_beta 90.00
_cell_angle_gamma 90.00
_cell_formula_units_Z 4
_cell_length_a 7.5963(2)
_cell_length_b 18.1171(6)
_cell_length_c 11.6020(3)
_cell_measurement_temperature 571(2)
_cell_measurement_theta_max 62.63
_cell_measurement_theta_min 7.39
_cell_volume 1596.70(8)
_computing_cell_refinement 'SMART (Bruker, 1998)'
_computing_data_collection 'SMART (Bruker, 1998)'
_computing_data_reduction 'SAIRT (Bruker, 1998)'
_computing_molecular_graphics 'ORTEP-II (Johnson, 1976)'
_computing_publication_material 'SHELXL-97 (Sheldrick, 1997)'
_computing_structure_refinement 'SHELXL-97 (Sheldrick, 1997)'
_computing_structure_solution 'SHELXS-97 (Sheldrick, 1990)'
_diffrn_ambient_temperature 571(2)
_diffrn_measured_fraction_theta_full 0.987
_diffrn_measured_fraction_theta_max 0.988
_diffrn_radiation_monochromator graphite
_diffrn_radiation_source 'fine-focus sealed tube'
_diffrn_radiation_type CuK\a
_diffrn_radiation_wavelength 1.54178
_diffrn_reflns_av_R_equivalents 0.0320
_diffrn_reflns_av_sigmaI/netI 0.0241
_diffrn_reflns_limit_h_max 8
_diffrn_reflns_limit_h_min -8
_diffrn_reflns_limit_k_max 20
_diffrn_reflns_limit_k_min -20
_diffrn_reflns_limit_l_max 13
_diffrn_reflns_limit_l_min -8
_diffrn_reflns_number 6396
_diffrn_reflns_theta_full 62.63
_diffrn_reflns_theta_max 62.63
_diffrn_reflns_theta_min 7.39
_exptl_absorpt_coefficient_mu 1.968
_exptl_absorpt_correction_T_max 0.6943
_exptl_absorpt_correction_T_min 0.6286
_exptl_crystal_colour colorless
_exptl_crystal_density_diffrn 1.416
_exptl_crystal_density_method 'not measured'
_exptl_crystal_description plane
_exptl_crystal_F_000 712
_exptl_crystal_size_max 0.26
_exptl_crystal_size_mid 0.21
_exptl_crystal_size_min 0.20
_refine_diff_density_max 0.161
_refine_diff_density_min -0.225
_refine_diff_density_rms 0.040
_refine_ls_abs_structure_details 'Flack H D (1983), Acta Cryst. A39, 876-881'
_refine_ls_abs_structure_Flack 0.01(2)
_refine_ls_extinction_method none
_refine_ls_goodness_of_fit_ref 1.080
_refine_ls_hydrogen_treatment mixed
_refine_ls_matrix_type full
_refine_ls_number_parameters 217
_refine_ls_number_reflns 1995
_refine_ls_number_restraints 1
_refine_ls_restrained_S_all 1.079
_refine_ls_R_factor_all 0.0336
_refine_ls_R_factor_gt 0.0330
_refine_ls_shift/su_max 0.000
_refine_ls_shift/su_mean 0.000
_refine_ls_structure_factor_coef Fsqd
_refine_ls_weighting_details 'calc w=1/[\s^2^(Fo^2^)+(0.0618P)^2^+0.0961P] where P=(Fo^2^+2Fc^2^)/3'
_refine_ls_weighting_scheme calc
_refine_ls_wR_factor_gt 0.0875
_refine_ls_wR_factor_ref 0.0881
_reflns_number_gt 1952
_reflns_number_total 1995
_reflns_threshold_expression >2sigma(I)
_cod_data_source_file jo5b02509_si_002.cif
_cod_data_source_block sad
_cod_depositor_comments
;
The following automatic conversions were performed:

'_symmetry_cell_setting' value 'Orthorhombic' changed to
'orthorhombic' according to
/usr/data/users/saulius/crontab/automatic-downloads/current/ACS/lib/dictionaries/cif_core.dic
dictionary named 'cif_core.dic' version 2.4.2 from 2011-04-26.

Automatic conversion script
Id: cif_fix_values 4268 2015-11-12 08:31:59Z antanas 
;
_cod_original_sg_symbol_H-M Pna2(1)
_cod_database_code 4031910

loop_
_symmetry_equiv_pos_as_xyz
'x, y, z'
'-x, -y, z+1/2'
'x+1/2, -y+1/2, z'
'-x+1/2, y+1/2, z+1/2'

loop_
_atom_site_label
_atom_site_type_symbol
_atom_site_fract_x
_atom_site_fract_y
_atom_site_fract_z
_atom_site_U_iso_or_equiv
_atom_site_adp_type
_atom_site_occupancy
_atom_site_symmetry_multiplicity
_atom_site_calc_flag
_atom_site_refinement_flags
S1 S -0.00187(7) 0.45028(3) 0.10119(8) 0.04299(19) Uani 1 1 d .
O1 O -0.2783(3) 0.32113(10) -0.42693(18) 0.0687(6) Uani 1 1 d .
O2 O 0.1295(2) 0.42015(11) 0.17754(18) 0.0583(5) Uani 1 1 d .
O3 O 0.0311(3) 0.52038(10) 0.04721(19) 0.0614(6) Uani 1 1 d .
N1 N -0.1039(3) 0.18873(10) -0.08440(19) 0.0434(5) Uani 1 1 d .
N2 N -0.1738(3) 0.24644(11) -0.28647(18) 0.0464(5) Uani 1 1 d .
H2B H -0.1542 0.2008 -0.2706 0.056 Uiso 1 1 calc R
C1 C -0.0724(4) 0.15713(14) 0.0157(3) 0.0513(6) Uani 1 1 d .
H1A H -0.0777 0.1059 0.0199 0.062 Uiso 1 1 calc R
C2 C -0.0319(4) 0.19575(15) 0.1151(3) 0.0542(7) Uani 1 1 d .
H2A H -0.0109 0.1705 0.1835 0.065 Uiso 1 1 calc R
C3 C -0.0230(3) 0.27146(14) 0.1126(3) 0.0469(6) Uani 1 1 d .
H3A H 0.0039 0.2979 0.1789 0.056 Uiso 1 1 calc R
C4 C -0.0552(3) 0.30862(12) 0.0070(2) 0.0354(5) Uani 1 1 d .
C5 C -0.0965(3) 0.26434(12) -0.0888(2) 0.0352(5) Uani 1 1 d .
C6 C -0.1329(3) 0.29639(11) -0.1990(2) 0.0357(5) Uani 1 1 d .
C7 C -0.1211(3) 0.37153(12) -0.2125(2) 0.0400(5) Uani 1 1 d .
H7A H -0.1407 0.3929 -0.2842 0.048 Uiso 1 1 calc R
C8 C -0.0794(3) 0.41547(12) -0.1178(2) 0.0407(6) Uani 1 1 d .
H8A H -0.0723 0.4663 -0.1279 0.049 Uiso 1 1 calc R
C9 C -0.0484(3) 0.38670(12) -0.0104(2) 0.0372(5) Uani 1 1 d .
C10 C -0.2402(3) 0.25975(13) -0.3933(3) 0.0460(6) Uani 1 1 d .
C11 C -0.2615(4) 0.19108(16) -0.4658(3) 0.0617(8) Uani 1 1 d .
H11A H -0.1511 0.1642 -0.4653 0.074 Uiso 1 1 calc R
H11B H -0.3497 0.1598 -0.4301 0.074 Uiso 1 1 calc R
C12 C -0.3132(6) 0.2045(2) -0.5867(3) 0.0849(11) Uani 1 1 d .
H12A H -0.3237 0.1582 -0.6263 0.127 Uiso 1 1 calc R
H12B H -0.2252 0.2342 -0.6238 0.127 Uiso 1 1 calc R
H12C H -0.4241 0.2298 -0.5886 0.127 Uiso 1 1 calc R
C13 C -0.1981(3) 0.45974(11) 0.1810(2) 0.0371(5) Uani 1 1 d .
C14 C -0.3341(4) 0.50176(13) 0.1345(2) 0.0476(6) Uani 1 1 d .
H14A H -0.3232 0.5223 0.0614 0.057 Uiso 1 1 calc R
C15 C -0.4847(4) 0.51244(19) 0.1980(3) 0.0596(8) Uani 1 1 d .
H15A H -0.5772 0.5398 0.1675 0.071 Uiso 1 1 calc R
C16 C -0.4986(4) 0.4829(2) 0.3060(3) 0.0623(9) Uani 1 1 d .
H16A H -0.6006 0.4908 0.3486 0.075 Uiso 1 1 calc R
C17 C -0.3643(4) 0.44163(17) 0.3527(3) 0.0569(7) Uani 1 1 d .
H17A H -0.3756 0.4219 0.4264 0.068 Uiso 1 1 calc R
C18 C -0.2127(3) 0.42961(14) 0.2897(2) 0.0460(6) Uani 1 1 d .
H18A H -0.1216 0.4015 0.3203 0.055 Uiso 1 1 calc R

loop_
_atom_site_aniso_label
_atom_site_aniso_U_11
_atom_site_aniso_U_22
_atom_site_aniso_U_33
_atom_site_aniso_U_23
_atom_site_aniso_U_13
_atom_site_aniso_U_12
S1 0.0443(3) 0.0465(3) 0.0381(3) -0.0097(3) 0.0021(2) -0.0095(2)
O1 0.1093(16) 0.0457(10) 0.0513(13) 0.0051(9) -0.0290(12) -0.0017(10)
O2 0.0409(9) 0.0837(13) 0.0502(11) -0.0184(11) -0.0092(8) 0.0002(9)
O3 0.0819(12) 0.0470(10) 0.0552(12) -0.0112(10) 0.0153(11) -0.0290(9)
N1 0.0543(12) 0.0321(9) 0.0438(12) 0.0051(9) -0.0033(10) 0.0015(8)
N2 0.0695(14) 0.0344(10) 0.0354(12) -0.0027(9) -0.0087(11) 0.0028(9)
C1 0.0624(15) 0.0370(12) 0.0544(17) 0.0115(12) -0.0028(14) 0.0052(11)
C2 0.0665(16) 0.0528(15) 0.0433(17) 0.0172(14) -0.0063(15) 0.0075(12)
C3 0.0532(13) 0.0540(14) 0.0336(14) 0.0054(14) -0.0064(12) 0.0029(10)
C4 0.0322(10) 0.0409(11) 0.0329(13) 0.0014(10) -0.0003(10) 0.0022(9)
C5 0.0392(11) 0.0325(11) 0.0341(12) 0.0026(9) -0.0002(10) 0.0018(8)
C6 0.0412(12) 0.0345(11) 0.0315(13) 0.0007(10) 0.0000(10) 0.0019(9)
C7 0.0535(14) 0.0355(11) 0.0310(12) 0.0023(10) -0.0015(11) 0.0005(10)
C8 0.0491(13) 0.0316(11) 0.0414(14) 0.0023(10) 0.0016(11) -0.0019(10)
C9 0.0399(11) 0.0354(11) 0.0364(13) -0.0041(10) 0.0032(10) -0.0035(9)
C10 0.0580(14) 0.0448(12) 0.0353(13) -0.0009(12) -0.0045(12) -0.0037(11)
C11 0.0817(19) 0.0512(15) 0.0520(18) -0.0119(13) -0.0133(16) -0.0091(13)
C12 0.103(3) 0.098(3) 0.054(2) -0.022(2) -0.017(2) -0.010(2)
C13 0.0426(12) 0.0362(11) 0.0325(12) -0.0061(10) -0.0035(11) -0.0024(9)
C14 0.0608(15) 0.0441(12) 0.0379(14) 0.0021(11) -0.0047(11) 0.0041(11)
C15 0.0551(16) 0.0667(19) 0.0569(19) -0.0067(16) -0.0064(13) 0.0182(12)
C16 0.0505(17) 0.082(3) 0.055(2) -0.0093(19) 0.0087(13) 0.0061(13)
C17 0.0614(17) 0.0718(18) 0.0377(15) 0.0013(13) 0.0067(14) -0.0025(14)
C18 0.0499(14) 0.0505(14) 0.0376(14) 0.0007(12) -0.0045(12) 0.0008(11)

loop_
_atom_type_symbol
_atom_type_description
_atom_type_scat_dispersion_real
_atom_type_scat_dispersion_imag
_atom_type_scat_source
C C 0.0181 0.0091 'International Tables Vol C Tables 4.2.6.8 and 6.1.1.4'
H H 0.0000 0.0000 'International Tables Vol C Tables 4.2.6.8 and 6.1.1.4'
N N 0.0311 0.0180 'International Tables Vol C Tables 4.2.6.8 and 6.1.1.4'
O O 0.0492 0.0322 'International Tables Vol C Tables 4.2.6.8 and 6.1.1.4'
S S 0.3331 0.5567 'International Tables Vol C Tables 4.2.6.8 and 6.1.1.4'

loop_
_geom_angle_atom_site_label_1
_geom_angle_atom_site_label_2
_geom_angle_atom_site_label_3
_geom_angle
O3 S1 O2 118.79(13)
O3 S1 C13 106.86(12)
O2 S1 C13 107.40(12)
O3 S1 C9 106.93(12)
O2 S1 C9 109.96(12)
C13 S1 C9 106.20(11)
C1 N1 C5 117.3(2)
C10 N2 C6 129.1(2)
N1 C1 C2 123.8(2)
C3 C2 C1 119.9(3)
C2 C3 C4 118.9(3)
C5 C4 C3 116.7(2)
C5 C4 C9 117.5(2)
C3 C4 C9 125.8(2)
N1 C5 C4 123.3(2)
N1 C5 C6 115.5(2)
C4 C5 C6 121.17(19)
C7 C6 N2 125.1(2)
C7 C6 C5 119.4(2)
N2 C6 C5 115.47(19)
C6 C7 C8 119.5(2)
C9 C8 C7 122.6(2)
C8 C9 C4 119.9(2)
C8 C9 S1 116.88(17)
C4 C9 S1 123.25(19)
O1 C10 N2 123.0(3)
O1 C10 C11 123.4(3)
N2 C10 C11 113.6(2)
C12 C11 C10 114.9(3)
C18 C13 C14 120.8(2)
C18 C13 S1 120.70(19)
C14 C13 S1 118.45(19)
C15 C14 C13 119.1(3)
C16 C15 C14 120.1(3)
C15 C16 C17 121.1(3)
C16 C17 C18 119.7(3)
C13 C18 C17 119.3(2)

loop_
_geom_bond_atom_site_label_1
_geom_bond_atom_site_label_2
_geom_bond_distance
S1 O3 1.438(2)
S1 O2 1.442(2)
S1 C13 1.763(2)
S1 C9 1.769(2)
O1 C10 1.213(3)
N1 C1 1.317(3)
N1 C5 1.372(3)
N2 C10 1.360(4)
N2 C6 1.395(3)
C1 C2 1.383(4)
C2 C3 1.374(4)
C3 C4 1.419(4)
C4 C5 1.406(3)
C4 C9 1.430(3)
C5 C6 1.431(3)
C6 C7 1.373(3)
C7 C8 1.392(3)
C8 C9 1.372(3)
C10 C11 1.510(4)
C11 C12 1.477(5)
C13 C18 1.379(3)
C13 C14 1.392(3)
C14 C15 1.375(4)
C15 C16 1.367(5)
C16 C17 1.376(4)
C17 C18 1.381(4)
